data_1546600
loop_
_publ_author_name
'Fu, Liangbing'
'Davies, Huw M. L.'

_publ_section_title
;
 Scope of the Reactions of Indolyl- and Pyrrolyl-Tethered
 N-Sulfonyl-1,2,3-triazoles: Rhodium(II)-Catalyzed Synthesis of Indole-
 and Pyrrole-Fused Polycyclic Compounds.
;
_journal_name_full 'Organic letters'
_journal_paper_doi 10.1021/acs.orglett.7b00180
_journal_year 2017
_chemical_formula_moiety 'C23 H27 N3 O4 S2'
_chemical_formula_sum 'C23 H27 N3 O4 S2'
_chemical_formula_weight 473.59
_space_group_crystal_system monoclinic
_space_group_IT_number 4
_space_group_name_Hall 'P 2yb'
_space_group_name_H-M_alt 'P 1 21 1'
_symmetry_space_group_name_Hall 'P 2yb'
_symmetry_space_group_name_H-M 'P 1 21 1'
_atom_sites_solution_hydrogens mixed
_atom_sites_solution_primary direct
_audit_creation_date 2015-03-23
_audit_creation_method
;
Olex2 1.2-dev
(compiled 2015.02.26 svn.r3159 for OlexSys, GUI svn.r5018)
;
_cell_angle_alpha 90
_cell_angle_beta 92.183(2)
_cell_angle_gamma 90
_cell_formula_units_Z 2
_cell_length_a 8.4373(3)
_cell_length_b 6.1045(2)
_cell_length_c 22.2510(8)
_cell_measurement_reflns_used 7231
_cell_measurement_temperature 173(2)
_cell_measurement_theta_max 67.122
_cell_measurement_theta_min 3.977
_cell_volume 1145.22(7)
_computing_cell_refinement 'SAINT v8.34A (Bruker, 2013)'
_computing_data_collection 'APEX2 v2011.2-4 (Bruker, 2011)'
_computing_data_reduction 'SAINT v8.34A (Bruker, 2013)'
_computing_molecular_graphics 'Olex2 (Dolomanov et al., 2009)'
_computing_publication_material 'Olex2 (Dolomanov et al., 2009)'
_computing_structure_refinement 'SHELXL-97 (Sheldrick, 2008)'
_computing_structure_solution 'SHELXS-97 (Sheldrick, 2008)'
_diffrn_ambient_temperature 173(2)
_diffrn_detector_area_resol_mean 512
_diffrn_measured_fraction_theta_full 0.927
_diffrn_measured_fraction_theta_max 0.927
_diffrn_measurement_device_type 'Bruker APEX-II CCD'
_diffrn_measurement_method '\f and \w scans'
_diffrn_radiation_monochromator graphite
_diffrn_radiation_type CuK\a
_diffrn_radiation_wavelength 1.54178
_diffrn_reflns_av_R_equivalents 0.0367
_diffrn_reflns_av_unetI/netI 0.0460
_diffrn_reflns_Laue_measured_fraction_full 0.927
_diffrn_reflns_Laue_measured_fraction_max 0.927
_diffrn_reflns_limit_h_max 9
_diffrn_reflns_limit_h_min -9
_diffrn_reflns_limit_k_max 6
_diffrn_reflns_limit_k_min -6
_diffrn_reflns_limit_l_max 23
_diffrn_reflns_limit_l_min -26
_diffrn_reflns_number 7517
_diffrn_reflns_point_group_measured_fraction_full 0.820
_diffrn_reflns_point_group_measured_fraction_max 0.820
_diffrn_reflns_theta_full 64.982
_diffrn_reflns_theta_max 64.982
_diffrn_reflns_theta_min 3.976
_diffrn_source 'sealed tube'
_diffrn_standards_number 0
_exptl_absorpt_coefficient_mu 2.403
_exptl_absorpt_correction_T_max 0.7529
_exptl_absorpt_correction_T_min 0.4533
_exptl_absorpt_correction_type multi-scan
_exptl_absorpt_process_details
;
SADABS-2014/5 (Bruker,2014/5) was used for absorption correction.
wR2(int) was 0.1207 before and 0.0609 after correction.
The Ratio of minimum to maximum transmission is 0.6021.
The \l/2 correction factor is Not present.
;
_exptl_crystal_colour colourless
_exptl_crystal_colour_primary colourless
_exptl_crystal_density_diffrn 1.373
_exptl_crystal_description prism
_exptl_crystal_F_000 500
_exptl_crystal_recrystallization_method
'The material was recrystallised from a mixture of hexane and diethyl ether by slow evaporation'
_exptl_crystal_size_max 0.752
_exptl_crystal_size_mid 0.353
_exptl_crystal_size_min 0.136
_refine_diff_density_max 0.350
_refine_diff_density_min -0.255
_refine_diff_density_rms 0.052
_refine_ls_abs_structure_details
;
 Flack x determined using 1137 quotients [(I+)-(I-)]/[(I+)+(I-)]
 (Parsons, Flack and Wagner, Acta Cryst. B69 (2013) 249-259).
;
_refine_ls_abs_structure_Flack 0.048(10)
_refine_ls_extinction_method none
_refine_ls_goodness_of_fit_ref 1.020
_refine_ls_hydrogen_treatment mixed
_refine_ls_matrix_type full
_refine_ls_number_parameters 322
_refine_ls_number_reflns 3195
_refine_ls_number_restraints 64
_refine_ls_restrained_S_all 1.095
_refine_ls_R_factor_all 0.0385
_refine_ls_R_factor_gt 0.0378
_refine_ls_shift/su_max 0.001
_refine_ls_shift/su_mean 0.000
_refine_ls_structure_factor_coef Fsqd
_refine_ls_weighting_details 'w=1/[\s^2^(Fo^2^)+(0.0558P)^2^+0.5372P] where P=(Fo^2^+2Fc^2^)/3'
_refine_ls_weighting_scheme calc
_refine_ls_wR_factor_gt 0.0987
_refine_ls_wR_factor_ref 0.0994
_reflns_Friedel_coverage 0.602
_reflns_Friedel_fraction_full 0.688
_reflns_Friedel_fraction_max 0.688
_reflns_number_gt 3117
_reflns_number_total 3195
_reflns_threshold_expression 'I > 2\s(I)'
_cod_data_source_file ol7b00180_si_002.cif
_cod_data_source_block lfu-x-22
_cod_database_code 1546600
_shelx_space_group_comment
;
The symmetry employed for this shelxl refinement is uniquely defined
by the following loop, which should always be used as a source of
symmetry information in preference to the above space-group names.
They are only intended as comments.
;
_shelx_estimated_absorpt_t_max 0.736
_shelx_estimated_absorpt_t_min 0.265
_olex2_refinement_description
;
1. Fixed Uiso
 At 1.2 times of:
  All C(H) groups
 At 1.5 times of:
  All C(H,H,H) groups
2. Shared sites
{C1A, C1B}
{C4B, C4A}
3. Restrained distances
 C23-H23B
 0.99 with sigma of 0.02
 C4B-C1B
 1.52 with sigma of 0.005
 C4B-C1B
 1.52 with sigma of 0.005
 C4A-C1A
 1.52 with sigma of 0.005
 C8-H8A \\sim C8-H8B \\sim C7-H7A \\sim C7-H7B \\sim C9-H9A \\sim C9-H9B
 with sigma of 0.004
 C17-H17 \\sim C21-H21 \\sim C20-H20 \\sim C18-H18 \\sim C6-H6
 with sigma of 0.004
 C23-H23B \\sim C23-H23A \\sim C23-H23C
 with sigma of 0.004
 C4B-C3B \\sim C4A-C3A
 with sigma of 0.002
 N2B-C1B \\sim N2A-C1A
 with sigma of 0.002
4. Uiso/Uaniso restraints and constraints
: with sigma of 0.005 and sigma for terminal atoms of 0.01
: with sigma of 0.005 and sigma for terminal atoms of 0.01
: with sigma of 0.005 and sigma for terminal atoms of 0.01
: with sigma of 0.005 and sigma for terminal atoms of 0.01
Uiso(H8A) = Uiso(H7A) = Uiso(H7B) = Uiso(H9A) = Uiso(H8B) = Uiso(H9B)
Uiso(H18) = Uiso(H17) = Uiso(H21) = Uiso(H20) = Uiso(H6)
Uiso(H23B) = Uiso(H23A) = Uiso(H23C)
Uiso(C2A) = Uiso(C2B)
Uiso(C3A) = Uiso(C3B)
Uiso(C13A) = Uiso(C13B)
Uiso(C12A) = Uiso(C12B)
Uiso(C11A) = Uiso(C11B)
Uiso(C10A) = Uiso(C10B)
Uiso(C15A) = Uiso(C15B)
Uiso(C14A) = Uiso(C14B)
Uiso(N2A) = Uiso(N2B)
Uanis(C1A) = Uanis(C1B)
Uanis(C4A) = Uanis(C4B)
Uiso(C2B) = Uiso(C2A)
Uanis(C1A) = Uanis(C1B)
Uanis(C4B) = Uanis(C4A)
5. Rigid body (RIGU) restrains
 C2A, C3A
 with sigma for 1-2 distances of 0.002 and sigma for 1-3 distances of 0.002
 C3A, C13A
 with sigma for 1-2 distances of 0.002 and sigma for 1-3 distances of 0.002
 C12A, C13A
 with sigma for 1-2 distances of 0.002 and sigma for 1-3 distances of 0.002
 C12A, C11A
 with sigma for 1-2 distances of 0.002 and sigma for 1-3 distances of 0.002
 C11A, C10A, C2A
 with sigma for 1-2 distances of 0.002 and sigma for 1-3 distances of 0.002
6. Same fragment restrains
{C14B, N2B, C2B, C3B, C4B, C1B, C10B, C11B, C15B, C12B, C13B} sigma for 1-2:
0.006, 1-3: 0.009
as
{C14A, N2A, C2A, C3A, C4A, C1A, C10A, C11A, C15A, C12A, C13A}
7. Others
 Sof(C14B)=Sof(H14D)=Sof(H14E)=Sof(H14F)=Sof(N2B)=Sof(C2B)=Sof(C3B)=Sof(C4B)=
 Sof(C1B)=Sof(H1B)=Sof(C10B)=Sof(H10B)=Sof(C11B)=Sof(C15B)=Sof(H15D)=Sof(H15E)=
 Sof(H15F)=Sof(C12B)=Sof(H12B)=Sof(C13B)=Sof(H13B)=1-FVAR(1)
 Sof(C14A)=Sof(H14A)=Sof(H14B)=Sof(H14C)=Sof(N2A)=Sof(C2A)=Sof(C3A)=Sof(C4A)=
 Sof(C1A)=Sof(H1A)=Sof(C10A)=Sof(H10A)=Sof(C11A)=Sof(C15A)=Sof(H15A)=Sof(H15B)=
 Sof(H15C)=Sof(C12A)=Sof(H12A)=Sof(C13A)=Sof(H13A)=FVAR(1)
8.a Ternary CH refined with riding coordinates:
 C1A(H1A), C1B(H1B)
8.b Aromatic/amide H refined with riding coordinates:
 C10A(H10A), C12A(H12A), C13A(H13A), C10B(H10B), C12B(H12B), C13B(H13B)
8.c Idealised Me refined as rotating group:
 C14A(H14A,H14B,H14C), C15A(H15A,H15B,H15C), C14B(H14D,H14E,H14F), C15B(H15D,
 H15E,H15F), C22(H22A,H22B,H22C)
;
_shelx_shelxl_version_number 2014/7
_olex2_diffrn_ambient_temperature_device 'Oxford Cryosystems'
_olex2_exptl_crystal_mounting_method 'The crystal was mounted on a loop with paratone oil'
_olex2_submission_original_sample_id LFU-X-22
_olex2_submission_special_instructions 'No special instructions were received'

loop_
_space_group_symop_operation_xyz
'x, y, z'
'-x, y+1/2, -z'

loop_
_atom_site_label
_atom_site_type_symbol
_atom_site_fract_x
_atom_site_fract_y
_atom_site_fract_z
_atom_site_U_iso_or_equiv
_atom_site_adp_type
_atom_site_occupancy
_atom_site_site_symmetry_order
_atom_site_calc_flag
_atom_site_refinement_flags_posn
_atom_site_refinement_flags_adp
_atom_site_refinement_flags_occupancy
_atom_site_disorder_assembly
_atom_site_disorder_group
C14A C 0.3780(10) 0.2075(16) 0.5597(3) 0.0392(14) Uiso 0.554(9) 1 d D . P A 1
H14A H 0.4228 0.0632 0.5632 0.059 Uiso 0.554(9) 1 calc GR . P A 1
H14B H 0.4192 0.2801 0.5254 0.059 Uiso 0.554(9) 1 calc GR . P A 1
H14C H 0.2647 0.1969 0.5550 0.059 Uiso 0.554(9) 1 calc GR . P A 1
N2A N 0.4191(6) 0.3309(13) 0.6132(2) 0.0331(10) Uiso 0.554(9) 1 d D . P A 1
C2A C 0.3449(9) 0.2921(16) 0.6677(3) 0.0314(10) Uiso 0.554(9) 1 d D U P A 1
C3A C 0.4119(10) 0.4218(19) 0.7134(3) 0.0278(9) Uiso 0.554(9) 1 d D U P A 1
C4A C 0.5533(4) 0.5393(7) 0.68673(14) 0.0271(9) Uani 0.554(9) 1 d D . P A 1
C1A C 0.5627(4) 0.4544(7) 0.62231(14) 0.0280(8) Uani 0.554(9) 1 d D . P A 1
H1A H 0.5724 0.5727 0.5929 0.034 Uiso 0.554(9) 1 calc R . P A 1
C10A C 0.2236(8) 0.1458(13) 0.6796(4) 0.0298(12) Uiso 0.554(9) 1 d D U P A 1
H10A H 0.1761 0.0634 0.6487 0.036 Uiso 0.554(9) 1 calc R . P A 1
C11A C 0.1739(8) 0.1240(13) 0.7383(4) 0.0288(12) Uiso 0.554(9) 1 d D U P A 1
C15A C 0.0561(9) -0.0541(16) 0.7521(5) 0.0441(17) Uiso 0.554(9) 1 d D . P A 1
H15A H -0.0102 -0.0829 0.7169 0.066 Uiso 0.554(9) 1 calc GR . P A 1
H15B H -0.0084 -0.0074 0.7843 0.066 Uiso 0.554(9) 1 calc GR . P A 1
H15C H 0.1122 -0.1852 0.7637 0.066 Uiso 0.554(9) 1 calc GR . P A 1
C12A C 0.2360(7) 0.2606(15) 0.7834(3) 0.0275(11) Uiso 0.554(9) 1 d D U P A 1
H12A H 0.1964 0.2534 0.8218 0.033 Uiso 0.554(9) 1 calc R . P A 1
C13A C 0.3574(9) 0.4086(14) 0.7714(3) 0.0291(11) Uiso 0.554(9) 1 d D U P A 1
H13A H 0.4011 0.4969 0.8018 0.035 Uiso 0.554(9) 1 calc R . P A 1
C14B C 0.3866(12) 0.252(2) 0.5464(4) 0.0392(14) Uiso 0.446(9) 1 d D . P A 2
H14D H 0.4466 0.1185 0.5456 0.059 Uiso 0.446(9) 1 calc GR . P A 2
H14E H 0.4187 0.3468 0.5147 0.059 Uiso 0.446(9) 1 calc GR . P A 2
H14F H 0.2757 0.2192 0.5409 0.059 Uiso 0.446(9) 1 calc GR . P A 2
N2B N 0.4145(7) 0.3588(17) 0.6035(3) 0.0331(10) Uiso 0.446(9) 1 d D . P A 2
C2B C 0.3443(11) 0.2907(19) 0.6560(3) 0.0314(10) Uiso 0.446(9) 1 d D U P A 2
C3B C 0.4075(13) 0.408(2) 0.7055(3) 0.0278(9) Uiso 0.446(9) 1 d D U P A 2
C4B C 0.5533(4) 0.5393(7) 0.68673(14) 0.0271(9) Uani 0.446(9) 1 d D . P A 2
C1B C 0.5627(4) 0.4544(7) 0.62231(14) 0.0280(8) Uani 0.446(9) 1 d D . P A 2
H1B H 0.5845 0.5781 0.5958 0.034 Uiso 0.446(9) 1 calc R . P A 2
C10B C 0.2305(10) 0.1284(15) 0.6602(4) 0.0298(12) Uiso 0.446(9) 1 d D U P A 2
H10B H 0.1958 0.0489 0.6266 0.036 Uiso 0.446(9) 1 calc R . P A 2
C11B C 0.1701(9) 0.0885(15) 0.7162(5) 0.0288(12) Uiso 0.446(9) 1 d D . P A 2
C15B C 0.0583(12) -0.1011(17) 0.7248(6) 0.0441(17) Uiso 0.446(9) 1 d D . P A 2
H15D H -0.0085 -0.1191 0.6893 0.066 Uiso 0.446(9) 1 calc GR . P A 2
H15E H -0.0062 -0.0721 0.7586 0.066 Uiso 0.446(9) 1 calc GR . P A 2
H15F H 0.1184 -0.2326 0.7321 0.066 Uiso 0.446(9) 1 calc GR . P A 2
C12B C 0.2227(10) 0.2120(16) 0.7657(4) 0.0275(11) Uiso 0.446(9) 1 d D . P A 2
H12B H 0.1791 0.1874 0.8028 0.033 Uiso 0.446(9) 1 calc R . P A 2
C13B C 0.3399(11) 0.3727(18) 0.7606(3) 0.0291(11) Uiso 0.446(9) 1 d D . P A 2
H13B H 0.3724 0.4553 0.7940 0.035 Uiso 0.446(9) 1 calc R . P A 2
N1 N 0.7072(3) 0.3038(6) 0.62514(13) 0.0286(7) Uani 1 1 d . . . . .
S2 S 0.72862(12) 0.84685(18) 0.86006(4) 0.0336(3) Uani 1 1 d . . . . .
S1 S 0.82264(11) 0.27779(19) 0.56728(4) 0.0335(3) Uani 1 1 d . . . . .
O1 O 0.9165(4) 0.0853(6) 0.57771(14) 0.0413(8) Uani 1 1 d . . . . .
O4 O 0.7139(4) 1.0788(5) 0.85993(13) 0.0433(8) Uani 1 1 d . . . . .
O3 O 0.8707(3) 0.7473(6) 0.88344(12) 0.0406(7) Uani 1 1 d . . . . .
O2 O 0.7224(4) 0.2890(7) 0.51454(12) 0.0501(8) Uani 1 1 d . . . . .
N3 N 0.7036(4) 0.7639(6) 0.78974(13) 0.0296(7) Uani 1 1 d . . . . .
C16 C 0.5656(5) 0.7362(7) 0.89784(16) 0.0306(9) Uani 1 1 d . . . . .
C5 C 0.7044(4) 0.4627(7) 0.71806(16) 0.0240(8) Uani 1 1 d . . . . .
C6 C 0.7859(4) 0.3359(7) 0.68268(15) 0.0276(8) Uani 1 1 d D . . . .
C8 C 0.5623(5) 0.8583(8) 0.75815(18) 0.0337(9) Uani 1 1 d D . . . .
C18 C 0.4423(6) 0.4374(8) 0.94660(18) 0.0384(10) Uani 1 1 d D . . . .
C9 C 0.5483(5) 0.7887(8) 0.69270(16) 0.0322(9) Uani 1 1 d D . . . .
C17 C 0.5774(5) 0.5319(8) 0.92303(17) 0.0343(10) Uani 1 1 d D . . . .
C21 C 0.4215(5) 0.8496(9) 0.89579(17) 0.0391(10) Uani 1 1 d D . . . .
C7 C 0.7381(5) 0.5264(7) 0.78193(17) 0.0285(9) Uani 1 1 d D . . . .
C19 C 0.2972(5) 0.5429(9) 0.94395(18) 0.0421(11) Uani 1 1 d . . . . .
C20 C 0.2891(5) 0.7535(9) 0.91885(18) 0.0432(11) Uani 1 1 d D . . . .
C22 C 0.1507(6) 0.4376(12) 0.9679(3) 0.0633(16) Uani 1 1 d . . . . .
H22A H 0.1690 0.2784 0.9731 0.095 Uiso 1 1 calc GR . . . .
H22B H 0.0599 0.4615 0.9392 0.095 Uiso 1 1 calc GR . . . .
H22C H 0.1270 0.5038 1.0072 0.095 Uiso 1 1 calc GR . . . .
C23 C 0.9515(7) 0.5042(9) 0.5693(2) 0.0496(13) Uani 1 1 d D . . . .
H8A H 0.465(3) 0.815(9) 0.7769(17) 0.040(5) Uiso 1 1 d D . . . .
H7A H 0.850(3) 0.512(9) 0.794(2) 0.040(5) Uiso 1 1 d D . . . .
H7B H 0.668(4) 0.434(7) 0.8050(18) 0.040(5) Uiso 1 1 d D . . . .
H9A H 0.445(3) 0.841(8) 0.6781(18) 0.040(5) Uiso 1 1 d D . . . .
H8B H 0.566(5) 1.017(3) 0.762(2) 0.040(5) Uiso 1 1 d D . . . .
H9B H 0.637(4) 0.856(8) 0.6731(18) 0.040(5) Uiso 1 1 d D . . . .
H6 H 0.885(3) 0.282(8) 0.6902(19) 0.039(6) Uiso 1 1 d D . . . .
H18 H 0.441(5) 0.300(5) 0.9618(19) 0.039(6) Uiso 1 1 d D . . . .
H17 H 0.675(4) 0.468(8) 0.922(2) 0.039(6) Uiso 1 1 d D . . . .
H21 H 0.425(5) 0.985(5) 0.8792(19) 0.039(6) Uiso 1 1 d D . . . .
H20 H 0.190(3) 0.810(8) 0.9150(19) 0.039(6) Uiso 1 1 d D . . . .
H23A H 1.017(5) 0.470(11) 0.5360(16) 0.057(9) Uiso 1 1 d D . . . .
H23B H 1.020(5) 0.500(11) 0.6049(16) 0.057(9) Uiso 1 1 d D . . . .
H23C H 0.899(6) 0.644(6) 0.571(2) 0.057(9) Uiso 1 1 d D . . . .

loop_
_atom_site_aniso_label
_atom_site_aniso_U_11
_atom_site_aniso_U_22
_atom_site_aniso_U_33
_atom_site_aniso_U_23
_atom_site_aniso_U_13
_atom_site_aniso_U_12
C4A 0.0245(18) 0.027(2) 0.0296(19) 0.0053(16) 0.0042(14) -0.0003(16)
C1A 0.0277(19) 0.025(2) 0.0309(19) 0.0017(17) 0.0004(14) 0.0014(17)
C4B 0.0245(18) 0.027(2) 0.0296(19) 0.0053(16) 0.0042(14) -0.0003(16)
C1B 0.0277(19) 0.025(2) 0.0309(19) 0.0017(17) 0.0004(14) 0.0014(17)
N1 0.0313(15) 0.025(2) 0.0294(14) 0.0008(14) 0.0036(11) 0.0031(15)
S2 0.0429(5) 0.0267(6) 0.0311(5) -0.0030(4) 0.0022(4) -0.0021(4)
S1 0.0408(5) 0.0326(6) 0.0276(4) -0.0002(4) 0.0081(3) 0.0091(4)
O1 0.0460(18) 0.039(2) 0.0392(16) -0.0033(14) 0.0101(13) 0.0156(15)
O4 0.064(2) 0.0241(19) 0.0419(17) -0.0052(13) 0.0060(14) -0.0066(14)
O3 0.0399(16) 0.045(2) 0.0365(14) -0.0038(14) -0.0015(11) -0.0006(15)
O2 0.0647(19) 0.056(2) 0.0299(13) 0.0003(16) 0.0033(12) 0.0148(18)
N3 0.0341(16) 0.0238(19) 0.0312(15) 0.0008(14) 0.0052(12) 0.0042(15)
C16 0.044(2) 0.024(2) 0.0231(17) -0.0020(16) 0.0026(14) 0.0031(18)
C5 0.0265(18) 0.017(2) 0.0285(18) 0.0056(16) 0.0063(14) 0.0014(16)
C6 0.0279(18) 0.025(2) 0.0303(17) 0.0062(18) 0.0018(13) -0.0013(17)
C8 0.041(2) 0.024(2) 0.036(2) -0.0010(19) 0.0027(16) 0.0078(19)
C18 0.056(3) 0.031(3) 0.028(2) 0.0041(19) 0.0045(17) 0.002(2)
C9 0.039(2) 0.028(3) 0.0298(18) 0.0048(18) 0.0028(14) 0.0052(19)
C17 0.044(2) 0.034(3) 0.0247(18) -0.0032(17) 0.0016(16) 0.005(2)
C21 0.058(3) 0.030(3) 0.0297(19) 0.0000(19) 0.0039(17) 0.010(2)
C7 0.0290(19) 0.025(2) 0.0311(19) 0.0028(16) 0.0014(14) -0.0001(17)
C19 0.045(2) 0.053(3) 0.029(2) 0.005(2) 0.0052(17) -0.001(2)
C20 0.047(2) 0.051(3) 0.033(2) 0.006(2) 0.0071(16) 0.018(2)
C22 0.054(3) 0.075(4) 0.061(3) 0.023(3) 0.011(2) 0.003(3)
C23 0.062(3) 0.041(3) 0.048(3) 0.005(2) 0.023(2) -0.001(2)

loop_
_atom_type_symbol
_atom_type_description
_atom_type_scat_dispersion_real
_atom_type_scat_dispersion_imag
_atom_type_scat_source
C C 0.0181 0.0091 'International Tables Vol C Tables 4.2.6.8 and 6.1.1.4'
H H 0.0000 0.0000 'International Tables Vol C Tables 4.2.6.8 and 6.1.1.4'
N N 0.0311 0.0180 'International Tables Vol C Tables 4.2.6.8 and 6.1.1.4'
O O 0.0492 0.0322 'International Tables Vol C Tables 4.2.6.8 and 6.1.1.4'
S S 0.3331 0.5567 'International Tables Vol C Tables 4.2.6.8 and 6.1.1.4'

loop_
_geom_angle_atom_site_label_1
_geom_angle_atom_site_label_2
_geom_angle_atom_site_label_3
_geom_angle
H14A C14A H14B 109.5
H14A C14A H14C 109.5
H14B C14A H14C 109.5
N2A C14A H14A 109.5
N2A C14A H14B 109.5
N2A C14A H14C 109.5
C2A N2A C14A 121.6(5)
C2A N2A C1A 111.6(4)
C1A N2A C14A 124.5(5)
C3A C2A N2A 110.7(4)
C10A C2A N2A 128.9(5)
C10A C2A C3A 120.5(5)
C2A C3A C4A 106.5(4)
C13A C3A C2A 120.5(5)
C13A C3A C4A 132.7(5)
C1A C4A C3A 105.9(3)
C5 C4A C3A 109.5(5)
C5 C4A C1A 104.8(3)
C5 C4A C9 107.2(3)
C9 C4A C3A 114.1(5)
C9 C4A C1A 114.9(3)
N2A C1A C4A 103.7(3)
N2A C1A H1A 112.6
N2A C1A N1 111.0(5)
C4A C1A H1A 112.6
N1 C1A C4A 103.6(3)
N1 C1A H1A 112.6
C2A C10A H10A 120.3
C11A C10A C2A 119.3(6)
C11A C10A H10A 120.3
C10A C11A C15A 118.8(7)
C10A C11A C12A 120.1(5)
C12A C11A C15A 121.0(6)
C11A C15A H15A 109.5
C11A C15A H15B 109.5
C11A C15A H15C 109.5
H15A C15A H15B 109.5
H15A C15A H15C 109.5
H15B C15A H15C 109.5
C11A C12A H12A 119.8
C11A C12A C13A 120.4(5)
C13A C12A H12A 119.8
C3A C13A C12A 119.0(5)
C3A C13A H13A 120.5
C12A C13A H13A 120.5
H14D C14B H14E 109.5
H14D C14B H14F 109.5
H14E C14B H14F 109.5
N2B C14B H14D 109.5
N2B C14B H14E 109.5
N2B C14B H14F 109.5
C2B N2B C14B 123.0(6)
C2B N2B C1B 105.7(4)
C1B N2B C14B 123.8(6)
N2B C2B C3B 110.2(5)
C10B C2B N2B 126.0(6)
C10B C2B C3B 123.8(5)
C2B C3B C4B 109.7(4)
C13B C3B C2B 117.2(5)
C13B C3B C4B 132.8(5)
C1B C4B C3B 98.5(4)
C5 C4B C3B 112.6(6)
C5 C4B C1B 104.8(3)
C5 C4B C9 107.2(3)
C9 C4B C3B 118.0(6)
C9 C4B C1B 114.9(3)
N2B C1B C4B 109.8(4)
N2B C1B H1B 108.7
N2B C1B N1 117.1(5)
C4B C1B H1B 108.7
N1 C1B C4B 103.6(3)
N1 C1B H1B 108.7
C2B C10B H10B 121.1
C11B C10B C2B 117.8(6)
C11B C10B H10B 121.1
C10B C11B C15B 120.1(8)
C10B C11B C12B 119.9(6)
C12B C11B C15B 119.8(7)
C11B C15B H15D 109.5
C11B C15B H15E 109.5
C11B C15B H15F 109.5
H15D C15B H15E 109.5
H15D C15B H15F 109.5
H15E C15B H15F 109.5
C11B C12B H12B 119.3
C11B C12B C13B 121.4(6)
C13B C12B H12B 119.3
C3B C13B C12B 119.7(6)
C3B C13B H13B 120.2
C12B C13B H13B 120.2
C1A N1 S1 121.3(2)
C1B N1 S1 121.3(2)
C6 N1 C1A 107.3(3)
C6 N1 C1B 107.3(3)
C6 N1 S1 116.3(2)
O4 S2 O3 119.9(2)
O4 S2 N3 107.19(19)
O4 S2 C16 108.1(2)
O3 S2 N3 106.90(18)
O3 S2 C16 108.7(2)
N3 S2 C16 105.04(18)
N1 S1 C23 106.7(2)
O1 S1 N1 106.97(18)
O1 S1 C23 107.7(2)
O2 S1 N1 106.78(17)
O2 S1 O1 118.8(2)
O2 S1 C23 109.3(3)
C8 N3 S2 113.8(3)
C8 N3 C7 118.8(3)
C7 N3 S2 113.0(3)
C17 C16 S2 119.7(3)
C17 C16 C21 120.9(4)
C21 C16 S2 119.0(3)
C6 C5 C4A 111.0(3)
C6 C5 C4B 111.0(3)
C6 C5 C7 129.7(3)
C7 C5 C4A 119.3(3)
C7 C5 C4B 119.3(3)
N1 C6 H6 120(3)
C5 C6 N1 112.3(3)
C5 C6 H6 127(3)
N3 C8 C9 112.3(3)
N3 C8 H8A 112(3)
N3 C8 H8B 109(3)
C9 C8 H8A 107(3)
C9 C8 H8B 111(3)
H8A C8 H8B 105(4)
C17 C18 H18 123(3)
C19 C18 C17 121.7(4)
C19 C18 H18 115(3)
C4A C9 H9A 109(3)
C4A C9 H9B 111(3)
C4B C9 H9A 109(3)
C4B C9 H9B 111(3)
C8 C9 C4A 111.2(3)
C8 C9 C4B 111.2(3)
C8 C9 H9A 105(3)
C8 C9 H9B 106(3)
H9A C9 H9B 114(4)
C16 C17 C18 118.8(4)
C16 C17 H17 115(3)
C18 C17 H17 126(3)
C16 C21 H21 115(3)
C20 C21 C16 119.5(5)
C20 C21 H21 125(3)
N3 C7 C5 109.5(3)
N3 C7 H7A 104(3)
N3 C7 H7B 112(3)
C5 C7 H7A 112(3)
C5 C7 H7B 105(3)
H7A C7 H7B 114(4)
C18 C19 C20 118.3(4)
C18 C19 C22 121.5(5)
C20 C19 C22 120.2(5)
C21 C20 C19 120.7(4)
C21 C20 H20 124(3)
C19 C20 H20 114(3)
C19 C22 H22A 109.5
C19 C22 H22B 109.5
C19 C22 H22C 109.5
H22A C22 H22B 109.5
H22A C22 H22C 109.5
H22B C22 H22C 109.5
S1 C23 H23A 101(4)
S1 C23 H23B 111(4)
S1 C23 H23C 114(4)
H23A C23 H23B 106(5)
H23A C23 H23C 120(5)
H23B C23 H23C 104(5)

loop_
_geom_bond_atom_site_label_1
_geom_bond_atom_site_label_2
_geom_bond_distance
C14A H14A 0.9600
C14A H14B 0.9600
C14A H14C 0.9600
C14A N2A 1.440(7)
N2A C2A 1.405(6)
N2A C1A 1.434(5)
C2A C3A 1.392(7)
C2A C10A 1.392(7)
C3A C4A 1.532(5)
C3A C13A 1.388(6)
C4A C1A 1.529(3)
C4A C5 1.504(5)
C4A C9 1.529(6)
C1A H1A 0.9800
C1A N1 1.526(5)
C10A H10A 0.9300
C10A C11A 1.392(8)
C11A C15A 1.513(9)
C11A C12A 1.393(9)
C15A H15A 0.9600
C15A H15B 0.9600
C15A H15C 0.9600
C12A H12A 0.9300
C12A C13A 1.400(8)
C13A H13A 0.9300
C14B H14D 0.9600
C14B H14E 0.9600
C14B H14F 0.9600
C14B N2B 1.438(7)
N2B C2B 1.394(7)
N2B C1B 1.428(6)
C2B C3B 1.402(7)
C2B C10B 1.385(8)
C3B C4B 1.538(5)
C3B C13B 1.390(7)
C4B C1B 1.529(3)
C4B C5 1.504(5)
C4B C9 1.529(6)
C1B H1B 0.9800
C1B N1 1.526(5)
C10B H10B 0.9300
C10B C11B 1.387(9)
C11B C15B 1.510(9)
C11B C12B 1.392(10)
C15B H15D 0.9600
C15B H15E 0.9600
C15B H15F 0.9600
C12B H12B 0.9300
C12B C13B 1.401(8)
C13B H13B 0.9300
N1 S1 1.651(3)
N1 C6 1.433(5)
S2 O4 1.421(4)
S2 O3 1.425(3)
S2 N3 1.650(3)
S2 C16 1.773(4)
S1 O1 1.431(3)
S1 O2 1.422(3)
S1 C23 1.758(6)
N3 C8 1.478(5)
N3 C7 1.490(6)
C16 C17 1.369(6)
C16 C21 1.399(6)
C5 C6 1.317(6)
C5 C7 1.490(5)
C6 H6 0.91(2)
C8 C9 1.517(6)
C8 H8A 0.97(2)
C8 H8B 0.97(2)
C18 C17 1.397(7)
C18 C19 1.382(7)
C18 H18 0.91(2)
C9 H9A 0.97(2)
C9 H9B 0.97(2)
C17 H17 0.91(2)
C21 C20 1.378(7)
C21 H21 0.91(2)
C7 H7A 0.97(2)
C7 H7B 0.97(2)
C19 C20 1.402(8)
C19 C22 1.509(7)
C20 H20 0.91(2)
C22 H22A 0.9901
C22 H22B 0.9901
C22 H22C 0.9901
C23 H23A 0.97(2)
C23 H23B 0.97(2)
C23 H23C 0.96(2)

loop_
_geom_torsion_atom_site_label_1
_geom_torsion_atom_site_label_2
_geom_torsion_atom_site_label_3
_geom_torsion_atom_site_label_4
_geom_torsion
C14A N2A C2A C3A 176.2(10)
C14A N2A C2A C10A -2.4(16)
C14A N2A C1A C4A -176.3(8)
C14A N2A C1A N1 -65.6(9)
N2A C2A C3A C4A -5.8(13)
N2A C2A C3A C13A -179.4(10)
N2A C2A C10A C11A 176.0(9)
N2A C1A N1 S1 102.6(4)
N2A C1A N1 C6 -120.4(4)
C2A N2A C1A C4A -13.2(8)
C2A N2A C1A N1 97.4(7)
C2A C3A C4A C1A -2.4(11)
C2A C3A C4A C5 -114.9(9)
C2A C3A C4A C9 125.0(8)
C2A C3A C13A C12A 1.0(18)
C2A C10A C11A C15A -172.8(9)
C2A C10A C11A C12A 5.3(13)
C3A C2A C10A C11A -2.5(16)
C3A C4A C1A N2A 9.2(7)
C3A C4A C1A N1 -106.9(6)
C3A C4A C5 C6 107.8(5)
C3A C4A C5 C7 -69.5(5)
C3A C4A C9 C8 65.4(5)
C4A C3A C13A C12A -170.7(11)
C4A C1A N1 S1 -146.7(3)
C4A C1A N1 C6 -9.7(4)
C4A C5 C6 N1 -1.0(5)
C4A C5 C7 N3 -45.4(5)
C1A N2A C2A C3A 12.6(13)
C1A N2A C2A C10A -166.1(10)
C1A C4A C5 C6 -5.4(4)
C1A C4A C5 C7 177.2(4)
C1A C4A C9 C8 -172.1(3)
C1A N1 S1 O1 -164.1(3)
C1A N1 S1 O2 -35.9(4)
C1A N1 S1 C23 80.9(4)
C1A N1 C6 C5 7.0(5)
C10A C2A C3A C4A 173.0(9)
C10A C2A C3A C13A -0.6(19)
C10A C11A C12A C13A -5.1(12)
C11A C12A C13A C3A 1.9(14)
C15A C11A C12A C13A 173.0(8)
C13A C3A C4A C1A 170.2(13)
C13A C3A C4A C5 57.6(15)
C13A C3A C4A C9 -62.4(15)
C14B N2B C2B C3B 173.0(12)
C14B N2B C2B C10B -5.9(19)
C14B N2B C1B C4B -176.2(9)
C14B N2B C1B N1 -58.5(11)
N2B C2B C3B C4B -10.6(17)
N2B C2B C3B C13B 174.6(12)
N2B C2B C10B C11B -177.7(11)
N2B C1B N1 S1 92.3(4)
N2B C1B N1 C6 -130.6(4)
C2B N2B C1B C4B -25.8(10)
C2B N2B C1B N1 91.8(8)
C2B C3B C4B C1B -4.8(13)
C2B C3B C4B C5 -114.9(11)
C2B C3B C4B C9 119.4(11)
C2B C3B C13B C12B 5(2)
C2B C10B C11B C15B -173.9(10)
C2B C10B C11B C12B 0.9(15)
C3B C2B C10B C11B 4(2)
C3B C4B C1B N2B 18.4(9)
C3B C4B C1B N1 -107.3(7)
C3B C4B C5 C6 100.7(5)
C3B C4B C5 C7 -76.7(6)
C3B C4B C9 C8 72.3(6)
C4B C3B C13B C12B -168.3(13)
C4B C1B N1 S1 -146.7(3)
C4B C1B N1 C6 -9.7(4)
C4B C5 C6 N1 -1.0(5)
C4B C5 C7 N3 -45.4(5)
C1B N2B C2B C3B 22.4(14)
C1B N2B C2B C10B -156.5(11)
C1B C4B C5 C6 -5.4(4)
C1B C4B C5 C7 177.2(4)
C1B C4B C9 C8 -172.1(3)
C1B N1 S1 O1 -164.1(3)
C1B N1 S1 O2 -35.9(4)
C1B N1 S1 C23 80.9(4)
C1B N1 C6 C5 7.0(5)
C10B C2B C3B C4B 168.4(11)
C10B C2B C3B C13B -6(2)
C10B C11B C12B C13B -2.0(15)
C11B C12B C13B C3B -1.1(18)
C15B C11B C12B C13B 172.7(10)
C13B C3B C4B C1B 168.9(16)
C13B C3B C4B C5 58.9(18)
C13B C3B C4B C9 -66.9(19)
S2 N3 C8 C9 176.8(3)
S2 N3 C7 C5 177.0(2)
S2 C16 C17 C18 -172.9(3)
S2 C16 C21 C20 172.4(3)
S1 N1 C6 C5 146.5(3)
O4 S2 N3 C8 -48.7(4)
O4 S2 N3 C7 172.0(3)
O4 S2 C16 C17 -156.8(3)
O4 S2 C16 C21 29.9(4)
O3 S2 N3 C8 -178.4(3)
O3 S2 N3 C7 42.3(3)
O3 S2 C16 C17 -25.2(4)
O3 S2 C16 C21 161.6(3)
N3 S2 C16 C17 89.0(3)
N3 S2 C16 C21 -84.3(3)
N3 C8 C9 C4A 53.9(5)
N3 C8 C9 C4B 53.9(5)
C16 S2 N3 C8 66.2(3)
C16 S2 N3 C7 -73.1(3)
C16 C21 C20 C19 -0.4(7)
C5 C4A C1A N2A 124.9(5)
C5 C4A C1A N1 8.9(4)
C5 C4A C9 C8 -56.0(4)
C5 C4B C1B N2B 134.7(5)
C5 C4B C1B N1 8.9(4)
C5 C4B C9 C8 -56.0(4)
C6 N1 S1 O1 62.5(3)
C6 N1 S1 O2 -169.4(3)
C6 N1 S1 C23 -52.6(4)
C6 C5 C7 N3 137.8(4)
C8 N3 C7 C5 39.9(4)
C18 C19 C20 C21 2.0(7)
C9 C4A C1A N2A -117.7(5)
C9 C4A C1A N1 126.3(3)
C9 C4A C5 C6 -127.9(3)
C9 C4A C5 C7 54.7(4)
C9 C4B C1B N2B -107.9(6)
C9 C4B C1B N1 126.3(3)
C9 C4B C5 C6 -127.9(3)
C9 C4B C5 C7 54.7(4)
C17 C16 C21 C20 -0.7(6)
C17 C18 C19 C20 -2.5(7)
C17 C18 C19 C22 178.3(5)
C21 C16 C17 C18 0.3(6)
C7 N3 C8 C9 -46.5(5)
C7 C5 C6 N1 176.1(4)
C19 C18 C17 C16 1.4(6)
C22 C19 C20 C21 -178.8(5)
